data_7721179
loop_
_publ_author_name
'Karthikeyan, L.'
'Mathur, Shobhit'
'Shahnaz, Nafeesa'
'Patra, Snehashish'
'Roy, Anindya'
'Maji, Somnath'

_publ_section_title
;
 Electronic Effects of 4/-Aryl Substitution in Terpyridine Copper(II)
 Complexes: Structural Insights, DNA-Binding Affinity, and Cytotoxic
 Evaluation
;
_journal_name_full 'Dalton Transactions'
_journal_paper_doi 10.1039/D6DT00795C
_journal_year 2026
_chemical_formula_moiety 'C42 H28 Cu N6, 2(Cl O4)'
_chemical_formula_sum 'C42 H28 Cl2 Cu N6 O8'
_chemical_formula_weight 879.14
_chemical_name_systematic SNM_KK_ANTPYCuBpypy
_space_group_crystal_system triclinic
_space_group_IT_number 2
_space_group_name_Hall '-P 1'
_space_group_name_H-M_alt 'P -1'
_atom_sites_solution_hydrogens geom
_atom_sites_solution_primary dual
_audit_creation_date 2025-09-12
_audit_creation_method
;
Olex2 1.5-alpha
(compiled 2025.07.13 svn.rb7424aed for OlexSys, GUI svn.r7317)
;
_audit_update_record
;
2026-03-02 deposited with the CCDC.	2026-06-26 downloaded from the CCDC.
;
_cell_angle_alpha 96.387(4)
_cell_angle_beta 100.342(4)
_cell_angle_gamma 93.060(4)
_cell_formula_units_Z 2
_cell_length_a 11.1215(11)
_cell_length_b 13.3263(15)
_cell_length_c 13.6349(15)
_cell_measurement_reflns_used 9374
_cell_measurement_temperature 298.00
_cell_measurement_theta_max 25.794
_cell_measurement_theta_min 2.643
_cell_volume 1970.1(4)
_computing_cell_refinement 'SAINT V8.40B (?, 2016)'
_computing_data_reduction 'SAINT V8.40B (?, 2016)'
_computing_molecular_graphics 'Olex2 1.5-alpha (Dolomanov et al., 2009)'
_computing_publication_material 'Olex2 1.5-alpha (Dolomanov et al., 2009)'
_computing_structure_refinement 'XL  (Sheldrick, 2008)'
_computing_structure_solution 'SHELXT 2018/2 (Sheldrick, 2018)'
_diffrn_ambient_temperature 298.00
_diffrn_measured_fraction_theta_full 0.998
_diffrn_measured_fraction_theta_max 0.998
_diffrn_measurement_device_type 'APEX5 PHOTON-II'
_diffrn_radiation_type MoK\a
_diffrn_radiation_wavelength 0.71073
_diffrn_reflns_av_R_equivalents 0.0592
_diffrn_reflns_av_unetI/netI 0.0356
_diffrn_reflns_Laue_measured_fraction_full 0.998
_diffrn_reflns_Laue_measured_fraction_max 0.998
_diffrn_reflns_limit_h_max 14
_diffrn_reflns_limit_h_min -14
_diffrn_reflns_limit_k_max 17
_diffrn_reflns_limit_k_min -17
_diffrn_reflns_limit_l_max 17
_diffrn_reflns_limit_l_min -17
_diffrn_reflns_number 58102
_diffrn_reflns_point_group_measured_fraction_full 0.998
_diffrn_reflns_point_group_measured_fraction_max 0.998
_diffrn_reflns_theta_full 25.242
_diffrn_reflns_theta_max 27.156
_diffrn_reflns_theta_min 2.034
_diffrn_source_current 1.4
_diffrn_source_power 0.07
_diffrn_source_voltage 50.0
_exptl_absorpt_coefficient_mu 0.753
_exptl_absorpt_correction_T_max 0.7455
_exptl_absorpt_correction_T_min 0.6375
_exptl_absorpt_correction_type multi-scan
_exptl_absorpt_process_details
;
SADABS-2016/2 (Bruker,2016/2) was used for absorption correction.
wR2(int) was 0.1089 before and 0.0655 after correction.
The Ratio of minimum to maximum transmission is 0.8551.
The \l/2 correction factor is Not present.
;
_exptl_crystal_colour 'clear dark green'
_exptl_crystal_colour_lustre clear
_exptl_crystal_colour_modifier dark
_exptl_crystal_colour_primary green
_exptl_crystal_density_diffrn 1.482
_exptl_crystal_description block
_exptl_crystal_F_000 898
_exptl_crystal_size_max 0.07
_exptl_crystal_size_mid 0.06
_exptl_crystal_size_min 0.05
_refine_diff_density_max 1.298
_refine_diff_density_min -0.613
_refine_diff_density_rms 0.093
_refine_ls_extinction_method none
_refine_ls_goodness_of_fit_ref 1.072
_refine_ls_hydrogen_treatment constr
_refine_ls_matrix_type full
_refine_ls_number_parameters 532
_refine_ls_number_reflns 8733
_refine_ls_number_restraints 0
_refine_ls_restrained_S_all 1.072
_refine_ls_R_factor_all 0.0742
_refine_ls_R_factor_gt 0.0566
_refine_ls_shift/su_max 0.001
_refine_ls_shift/su_mean 0.000
_refine_ls_structure_factor_coef Fsqd
_refine_ls_weighting_details 'w=1/[\s^2^(Fo^2^)+(0.0994P)^2^+1.2846P] where P=(Fo^2^+2Fc^2^)/3'
_refine_ls_weighting_scheme calc
_refine_ls_wR_factor_gt 0.1655
_refine_ls_wR_factor_ref 0.1791
_reflns_Friedel_coverage 0.000
_reflns_number_gt 6797
_reflns_number_total 8733
_reflns_threshold_expression 'I > 2\s(I)'
_cod_data_source_file d6dt00795c2.cif
_cod_data_source_block mo_snm_kk_antpycubpypy
_cod_database_code 7721179
_shelx_shelxl_version_number 2019/1
_shelx_space_group_comment
;
The symmetry employed for this shelxl refinement is uniquely defined
by the following loop, which should always be used as a source of
symmetry information in preference to the above space-group names.
They are only intended as comments.
;
_shelx_estimated_absorpt_t_max 0.963
_shelx_estimated_absorpt_t_min 0.949
_olex2_refinement_description
;
1. Fixed Uiso
 At 1.2 times of:
  All C(H) groups
2.a Aromatic/amide H refined with riding coordinates:
 C23(H23), C7(H7), C1(H1), C2(H2), C3(H3), C4(H4), C21(H21), C20(H20),
 C19(H19), C18(H18), C16(H16), C11(H11), C12(H12), C13(H13), C14(H14), C29(H29),
  C28(H28), C27(H27), C26(H26), C30(H30), C31(H31), C32(H32), C33(H33),
 C41(H41), C40(H40), C39(H39), C37(H37), C36(H36)
;
_olex2_submission_original_sample_id SNM_KK_ANTPYCuBpYPY
_olex2_submission_special_instructions 'No special instructions were received'

loop_
_space_group_symop_operation_xyz
'x, y, z'
'-x, -y, -z'

loop_
_atom_site_label
_atom_site_type_symbol
_atom_site_fract_x
_atom_site_fract_y
_atom_site_fract_z
_atom_site_U_iso_or_equiv
_atom_site_adp_type
_atom_site_occupancy
_atom_site_site_symmetry_order
_atom_site_calc_flag
_atom_site_refinement_flags_posn
_atom_site_refinement_flags_adp
_atom_site_refinement_flags_occupancy
_atom_site_disorder_assembly
_atom_site_disorder_group
Cu1 Cu 0.37347(3) 0.14515(3) 0.79800(3) 0.04239(14) Uani 1 1 d . . . . .
Cl1 Cl 0.70599(8) 0.04982(7) 0.84355(7) 0.0598(2) Uani 1 1 d . . . . .
Cl2 Cl 0.71685(10) 0.27405(9) 0.37277(8) 0.0746(3) Uani 1 1 d . . . . .
N2 N 0.5015(2) 0.24634(19) 0.79064(18) 0.0399(5) Uani 1 1 d . . . . .
N3 N 0.3952(2) 0.1075(2) 0.65375(19) 0.0441(6) Uani 1 1 d . . . . .
N1 N 0.4111(2) 0.2112(2) 0.94432(19) 0.0456(6) Uani 1 1 d . . . . .
N4 N 0.2662(2) 0.0263(2) 0.8168(2) 0.0454(6) Uani 1 1 d . . . . .
N5 N 0.1908(2) 0.1935(2) 0.7459(2) 0.0468(6) Uani 1 1 d . . . . .
C24 C 0.5513(3) 0.3087(2) 0.8735(2) 0.0434(7) Uani 1 1 d . . . . .
C23 C 0.6470(3) 0.3779(3) 0.8714(2) 0.0481(7) Uani 1 1 d . . . . .
H23 H 0.681238 0.421495 0.928867 0.058 Uiso 1 1 calc R U . . .
C8 C 0.6926(3) 0.3825(2) 0.7830(2) 0.0453(7) Uani 1 1 d . . . . .
C7 C 0.6360(3) 0.3176(2) 0.6972(2) 0.0438(7) Uani 1 1 d . . . . .
H7 H 0.661844 0.320493 0.636290 0.053 Uiso 1 1 calc R U . . .
C6 C 0.5412(3) 0.2492(2) 0.7045(2) 0.0400(6) Uani 1 1 d . . . . .
C5 C 0.4730(3) 0.1731(2) 0.6231(2) 0.0406(6) Uani 1 1 d . . . . .
C1 C 0.3277(3) 0.0367(3) 0.5853(3) 0.0522(8) Uani 1 1 d . . . . .
H1 H 0.274763 -0.009393 0.606181 0.063 Uiso 1 1 calc R U . . .
C2 C 0.3347(3) 0.0306(3) 0.4849(3) 0.0598(9) Uani 1 1 d . . . . .
H2 H 0.285457 -0.018118 0.438729 0.072 Uiso 1 1 calc R U . . .
C3 C 0.4143(3) 0.0965(3) 0.4533(3) 0.0571(8) Uani 1 1 d . . . . .
H3 H 0.420559 0.092716 0.385883 0.068 Uiso 1 1 calc R U . . .
C4 C 0.4860(3) 0.1694(3) 0.5246(2) 0.0497(7) Uani 1 1 d . . . . .
H4 H 0.541545 0.214704 0.505589 0.060 Uiso 1 1 calc R U . . .
C9 C 0.8002(3) 0.4526(2) 0.7812(2) 0.0481(7) Uani 1 1 d . . . . .
C22 C 0.9153(3) 0.4356(3) 0.8363(2) 0.0501(8) Uani 1 1 d . . . . .
C21 C 0.9362(3) 0.3515(3) 0.8922(3) 0.0615(9) Uani 1 1 d . . . . .
H21 H 0.870766 0.306190 0.895156 0.074 Uiso 1 1 calc R U . . .
C20 C 1.0504(4) 0.3372(4) 0.9410(3) 0.0738(11) Uani 1 1 d . . . . .
H20 H 1.062078 0.281700 0.976500 0.089 Uiso 1 1 calc R U . . .
C19 C 1.1505(4) 0.4041(4) 0.9388(4) 0.0829(14) Uani 1 1 d . . . . .
H19 H 1.227702 0.393185 0.973415 0.100 Uiso 1 1 calc R U . . .
C18 C 1.1362(4) 0.4833(4) 0.8875(4) 0.0775(13) Uani 1 1 d . . . . .
H18 H 1.204355 0.526428 0.886197 0.093 Uiso 1 1 calc R U . . .
C17 C 1.0187(3) 0.5040(3) 0.8342(3) 0.0595(9) Uani 1 1 d . . . . .
C16 C 1.0040(4) 0.5845(3) 0.7798(3) 0.0660(10) Uani 1 1 d . . . . .
H16 H 1.071633 0.628729 0.779979 0.079 Uiso 1 1 calc R U . . .
C15 C 0.8917(4) 0.6019(3) 0.7246(3) 0.0612(9) Uani 1 1 d . . . . .
C10 C 0.7864(3) 0.5346(3) 0.7241(3) 0.0514(8) Uani 1 1 d . . . . .
C11 C 0.6727(4) 0.5559(3) 0.6680(3) 0.0666(10) Uani 1 1 d . . . . .
H11 H 0.603129 0.513973 0.667917 0.080 Uiso 1 1 calc R U . . .
C12 C 0.6625(5) 0.6357(4) 0.6142(4) 0.0892(14) Uani 1 1 d . . . . .
H12 H 0.586606 0.648413 0.578382 0.107 Uiso 1 1 calc R U . . .
C13 C 0.7678(6) 0.6996(4) 0.6128(5) 0.1006(18) Uani 1 1 d . . . . .
H13 H 0.760686 0.752863 0.573934 0.121 Uiso 1 1 calc R U . . .
C14 C 0.8782(5) 0.6850(3) 0.6667(4) 0.0842(14) Uani 1 1 d . . . . .
H14 H 0.945659 0.729102 0.666127 0.101 Uiso 1 1 calc R U . . .
C25 C 0.4956(3) 0.2909(3) 0.9610(2) 0.0450(7) Uani 1 1 d . . . . .
C29 C 0.3585(4) 0.1871(3) 1.0203(3) 0.0591(9) Uani 1 1 d . . . . .
H29 H 0.301476 0.131497 1.009302 0.071 Uiso 1 1 calc R U . . .
C28 C 0.3861(4) 0.2420(4) 1.1144(3) 0.0709(11) Uani 1 1 d . . . . .
H28 H 0.347974 0.223841 1.165917 0.085 Uiso 1 1 calc R U . . .
C27 C 0.4700(4) 0.3231(4) 1.1308(3) 0.0711(11) Uani 1 1 d . . . . .
H27 H 0.489875 0.360703 1.193977 0.085 Uiso 1 1 calc R U . . .
C26 C 0.5252(3) 0.3494(3) 1.0539(3) 0.0610(9) Uani 1 1 d . . . . .
H26 H 0.581435 0.405521 1.063964 0.073 Uiso 1 1 calc R U . . .
C30 C 0.3101(4) -0.0556(3) 0.8544(3) 0.0560(8) Uani 1 1 d . . . . .
H30 H 0.394355 -0.061142 0.865747 0.067 Uiso 1 1 calc R U . . .
C31 C 0.2355(4) -0.1319(3) 0.8770(3) 0.0664(10) Uani 1 1 d . . . . .
H31 H 0.268420 -0.188704 0.901977 0.080 Uiso 1 1 calc R U . . .
C32 C 0.1122(4) -0.1227(3) 0.8622(4) 0.0761(12) Uani 1 1 d . . . . .
H32 H 0.060028 -0.172566 0.878407 0.091 Uiso 1 1 calc R U . . .
C33 C 0.0653(4) -0.0384(3) 0.8228(3) 0.0695(11) Uani 1 1 d . . . . .
H33 H -0.018523 -0.030875 0.812603 0.083 Uiso 1 1 calc R U . . .
C34 C 0.1446(3) 0.0344(3) 0.7988(3) 0.0506(8) Uani 1 1 d . . . . .
C35 C 0.1030(3) 0.1251(3) 0.7513(3) 0.0508(8) Uani 1 1 d . . . . .
C42 C 0.1636(3) 0.2747(3) 0.6967(3) 0.0514(8) Uani 1 1 d . . . . .
N6 N 0.2598(3) 0.3398(2) 0.6927(3) 0.0651(8) Uani 1 1 d . . . . .
C41 C 0.2351(5) 0.4181(3) 0.6437(4) 0.0792(12) Uani 1 1 d . . . . .
H41 H 0.300070 0.463786 0.640238 0.095 Uiso 1 1 calc R U . . .
C40 C 0.1178(5) 0.4372(4) 0.5964(4) 0.0854(14) Uani 1 1 d . . . . .
H40 H 0.106455 0.494016 0.562807 0.103 Uiso 1 1 calc R U . . .
C39 C 0.0217(5) 0.3733(4) 0.5997(3) 0.0790(13) Uani 1 1 d . . . . .
H39 H -0.056882 0.385223 0.568725 0.095 Uiso 1 1 calc R U . . .
C38 C 0.0416(4) 0.2881(3) 0.6508(3) 0.0640(10) Uani 1 1 d . . . . .
C37 C -0.0495(4) 0.2152(4) 0.6609(4) 0.0792(13) Uani 1 1 d . . . . .
H37 H -0.130754 0.222167 0.632804 0.095 Uiso 1 1 calc R U . . .
C36 C -0.0212(4) 0.1354(4) 0.7104(4) 0.0738(12) Uani 1 1 d . . . . .
H36 H -0.082288 0.087777 0.717719 0.089 Uiso 1 1 calc R U . . .
O2 O 0.7816(4) -0.0219(4) 0.8780(5) 0.144(2) Uani 1 1 d . . . . .
O4 O 0.7586(5) 0.1455(3) 0.8914(3) 0.1375(18) Uani 1 1 d . . . . .
O3 O 0.6967(4) 0.0611(5) 0.7424(3) 0.1368(18) Uani 1 1 d . . . . .
O1 O 0.5922(3) 0.0356(4) 0.8703(4) 0.1225(16) Uani 1 1 d . . . . .
O8 O 0.7045(5) 0.3343(4) 0.4601(3) 0.142(2) Uani 1 1 d . . . . .
O7 O 0.7385(5) 0.3323(4) 0.2986(4) 0.1417(19) Uani 1 1 d . . . . .
O6 O 0.8181(6) 0.2204(7) 0.3936(6) 0.232(4) Uani 1 1 d . . . . .
O5 O 0.6133(4) 0.2059(3) 0.3340(3) 0.1107(14) Uani 1 1 d . . . . .

loop_
_atom_site_aniso_label
_atom_site_aniso_U_11
_atom_site_aniso_U_22
_atom_site_aniso_U_33
_atom_site_aniso_U_23
_atom_site_aniso_U_13
_atom_site_aniso_U_12
Cu1 0.0359(2) 0.0490(2) 0.0414(2) 0.00712(15) 0.00740(14) -0.00953(15)
Cl1 0.0510(5) 0.0665(5) 0.0628(5) 0.0159(4) 0.0112(4) -0.0064(4)
Cl2 0.0669(6) 0.0909(7) 0.0648(6) 0.0086(5) 0.0171(5) -0.0186(5)
N2 0.0330(12) 0.0467(13) 0.0380(12) 0.0060(10) 0.0035(9) -0.0060(10)
N3 0.0382(13) 0.0482(14) 0.0437(13) 0.0033(11) 0.0062(10) -0.0065(11)
N1 0.0414(13) 0.0546(15) 0.0419(13) 0.0103(11) 0.0104(11) -0.0032(11)
N4 0.0412(13) 0.0505(14) 0.0442(13) 0.0050(11) 0.0099(11) -0.0044(11)
N5 0.0372(13) 0.0519(15) 0.0498(14) 0.0066(12) 0.0050(11) 0.0008(11)
C24 0.0359(14) 0.0528(17) 0.0394(15) 0.0036(13) 0.0051(12) -0.0044(12)
C23 0.0411(16) 0.0528(18) 0.0462(16) -0.0017(14) 0.0056(13) -0.0111(13)
C8 0.0365(15) 0.0483(17) 0.0501(17) 0.0048(13) 0.0090(13) -0.0063(12)
C7 0.0381(15) 0.0496(16) 0.0437(16) 0.0070(13) 0.0094(12) -0.0050(12)
C6 0.0333(14) 0.0463(16) 0.0399(15) 0.0058(12) 0.0063(11) -0.0014(11)
C5 0.0347(14) 0.0450(15) 0.0411(15) 0.0070(12) 0.0052(11) -0.0017(12)
C1 0.0457(17) 0.0537(18) 0.0541(18) -0.0010(15) 0.0097(14) -0.0125(14)
C2 0.056(2) 0.062(2) 0.0530(19) -0.0071(16) 0.0020(16) -0.0111(17)
C3 0.059(2) 0.067(2) 0.0406(16) -0.0018(15) 0.0062(15) -0.0051(17)
C4 0.0495(18) 0.0561(19) 0.0422(16) 0.0069(14) 0.0075(13) -0.0064(14)
C9 0.0412(16) 0.0497(17) 0.0513(17) -0.0018(14) 0.0120(13) -0.0092(13)
C22 0.0395(16) 0.0563(19) 0.0507(17) -0.0060(14) 0.0099(13) -0.0078(14)
C21 0.052(2) 0.068(2) 0.062(2) 0.0046(18) 0.0074(16) -0.0056(17)
C20 0.067(3) 0.085(3) 0.066(2) 0.007(2) 0.003(2) 0.011(2)
C19 0.050(2) 0.096(4) 0.086(3) -0.019(3) -0.010(2) 0.004(2)
C18 0.0395(19) 0.088(3) 0.092(3) -0.025(3) 0.0057(19) -0.016(2)
C17 0.0441(18) 0.060(2) 0.068(2) -0.0155(18) 0.0136(16) -0.0149(15)
C16 0.052(2) 0.059(2) 0.085(3) -0.0077(19) 0.0254(19) -0.0215(17)
C15 0.064(2) 0.0470(18) 0.076(2) 0.0006(17) 0.0304(19) -0.0106(16)
C10 0.0486(18) 0.0467(17) 0.061(2) 0.0033(15) 0.0202(15) -0.0054(14)
C11 0.060(2) 0.063(2) 0.080(3) 0.016(2) 0.019(2) 0.0012(18)
C12 0.092(4) 0.079(3) 0.106(4) 0.035(3) 0.023(3) 0.020(3)
C13 0.112(5) 0.074(3) 0.133(5) 0.049(3) 0.045(4) 0.013(3)
C14 0.092(3) 0.057(2) 0.115(4) 0.021(2) 0.047(3) -0.008(2)
C25 0.0366(15) 0.0575(18) 0.0394(15) 0.0058(13) 0.0045(12) -0.0031(13)
C29 0.059(2) 0.070(2) 0.0512(19) 0.0173(17) 0.0152(16) -0.0078(17)
C28 0.082(3) 0.093(3) 0.0433(19) 0.0136(19) 0.0240(18) -0.005(2)
C27 0.070(3) 0.098(3) 0.0412(18) -0.0031(19) 0.0112(17) -0.006(2)
C26 0.0495(19) 0.082(3) 0.0468(18) -0.0023(17) 0.0079(15) -0.0133(18)
C30 0.058(2) 0.0546(19) 0.057(2) 0.0116(16) 0.0111(16) -0.0011(16)
C31 0.085(3) 0.055(2) 0.061(2) 0.0149(17) 0.019(2) -0.0071(19)
C32 0.080(3) 0.069(3) 0.083(3) 0.021(2) 0.027(2) -0.024(2)
C33 0.050(2) 0.075(3) 0.084(3) 0.009(2) 0.0239(19) -0.0178(18)
C34 0.0426(16) 0.0569(19) 0.0513(17) 0.0023(15) 0.0134(14) -0.0102(14)
C35 0.0373(16) 0.061(2) 0.0529(18) 0.0018(15) 0.0096(13) -0.0008(14)
C42 0.0489(18) 0.0543(19) 0.0488(17) 0.0028(14) 0.0048(14) 0.0066(15)
N6 0.0609(19) 0.0594(18) 0.077(2) 0.0230(16) 0.0092(16) 0.0044(15)
C41 0.088(3) 0.066(3) 0.084(3) 0.024(2) 0.007(2) 0.002(2)
C40 0.107(4) 0.073(3) 0.076(3) 0.025(2) 0.001(3) 0.027(3)
C39 0.079(3) 0.080(3) 0.071(3) 0.010(2) -0.010(2) 0.024(2)
C38 0.059(2) 0.069(2) 0.059(2) -0.0032(18) -0.0011(17) 0.0170(18)
C37 0.045(2) 0.091(3) 0.094(3) 0.002(3) -0.004(2) 0.011(2)
C36 0.0387(19) 0.085(3) 0.092(3) 0.007(2) 0.0029(19) -0.0048(18)
O2 0.079(3) 0.126(3) 0.262(6) 0.096(4) 0.073(3) 0.037(2)
O4 0.181(5) 0.105(3) 0.106(3) -0.002(2) -0.003(3) -0.045(3)
O3 0.126(4) 0.224(6) 0.059(2) 0.013(3) 0.020(2) -0.002(4)
O1 0.068(2) 0.136(3) 0.190(5) 0.076(3) 0.058(3) 0.017(2)
O8 0.152(4) 0.165(4) 0.103(3) -0.040(3) 0.067(3) -0.069(3)
O7 0.193(5) 0.119(3) 0.122(3) 0.012(3) 0.075(3) -0.062(3)
O6 0.154(6) 0.315(10) 0.197(7) -0.018(7) -0.044(5) 0.104(6)
O5 0.115(3) 0.123(3) 0.089(2) -0.002(2) 0.032(2) -0.055(2)

loop_
_atom_type_symbol
_atom_type_description
_atom_type_scat_dispersion_real
_atom_type_scat_dispersion_imag
_atom_type_scat_source
C C 0.0033 0.0016 'International Tables Vol C Tables 4.2.6.8 and 6.1.1.4'
H H 0.0000 0.0000 'International Tables Vol C Tables 4.2.6.8 and 6.1.1.4'
Cl Cl 0.1484 0.1585 'International Tables Vol C Tables 4.2.6.8 and 6.1.1.4'
Cu Cu 0.3201 1.2651 'International Tables Vol C Tables 4.2.6.8 and 6.1.1.4'
N N 0.0061 0.0033 'International Tables Vol C Tables 4.2.6.8 and 6.1.1.4'
O O 0.0106 0.0060 'International Tables Vol C Tables 4.2.6.8 and 6.1.1.4'

loop_
_geom_angle_atom_site_label_1
_geom_angle_atom_site_label_2
_geom_angle_atom_site_label_3
_geom_angle
_geom_angle_site_symmetry_1
_geom_angle_site_symmetry_3
_geom_angle_publ_flag
N2 Cu1 N3 80.01(10) . . ?
N2 Cu1 N1 79.89(10) . . ?
N2 Cu1 N4 169.50(11) . . ?
N2 Cu1 N5 112.22(11) . . ?
N3 Cu1 N1 159.17(10) . . ?
N3 Cu1 N5 90.84(10) . . ?
N1 Cu1 N5 101.76(10) . . ?
N4 Cu1 N3 100.96(10) . . ?
N4 Cu1 N1 97.82(10) . . ?
N4 Cu1 N5 78.26(11) . . ?
O2 Cl1 O4 107.8(4) . . ?
O2 Cl1 O3 115.7(4) . . ?
O2 Cl1 O1 110.5(2) . . ?
O3 Cl1 O4 102.5(3) . . ?
O1 Cl1 O4 107.2(3) . . ?
O1 Cl1 O3 112.4(3) . . ?
O8 Cl2 O5 112.6(2) . . ?
O7 Cl2 O8 111.5(3) . . ?
O7 Cl2 O5 108.8(3) . . ?
O6 Cl2 O8 108.6(4) . . ?
O6 Cl2 O7 106.0(5) . . ?
O6 Cl2 O5 109.2(5) . . ?
C24 N2 Cu1 119.0(2) . . ?
C6 N2 Cu1 119.0(2) . . ?
C6 N2 C24 121.9(2) . . ?
C5 N3 Cu1 113.5(2) . . ?
C1 N3 Cu1 126.8(2) . . ?
C1 N3 C5 118.8(3) . . ?
C25 N1 Cu1 113.5(2) . . ?
C29 N1 Cu1 127.6(2) . . ?
C29 N1 C25 118.8(3) . . ?
C30 N4 Cu1 123.1(2) . . ?
C30 N4 C34 119.2(3) . . ?
C34 N4 Cu1 117.4(2) . . ?
C35 N5 Cu1 112.5(2) . . ?
C35 N5 C42 119.9(3) . . ?
C42 N5 Cu1 126.7(2) . . ?
N2 C24 C23 120.1(3) . . ?
N2 C24 C25 112.9(3) . . ?
C23 C24 C25 127.0(3) . . ?
C24 C23 H23 120.0 . . ?
C24 C23 C8 119.9(3) . . ?
C8 C23 H23 120.0 . . ?
C23 C8 C7 118.2(3) . . ?
C23 C8 C9 120.5(3) . . ?
C7 C8 C9 121.2(3) . . ?
C8 C7 H7 120.5 . . ?
C6 C7 C8 119.0(3) . . ?
C6 C7 H7 120.5 . . ?
N2 C6 C7 120.9(3) . . ?
N2 C6 C5 112.5(2) . . ?
C7 C6 C5 126.6(3) . . ?
N3 C5 C6 114.2(3) . . ?
N3 C5 C4 122.2(3) . . ?
C4 C5 C6 123.6(3) . . ?
N3 C1 H1 119.1 . . ?
N3 C1 C2 121.7(3) . . ?
C2 C1 H1 119.1 . . ?
C1 C2 H2 120.1 . . ?
C3 C2 C1 119.9(3) . . ?
C3 C2 H2 120.1 . . ?
C2 C3 H3 120.7 . . ?
C2 C3 C4 118.5(3) . . ?
C4 C3 H3 120.7 . . ?
C5 C4 C3 118.9(3) . . ?
C5 C4 H4 120.6 . . ?
C3 C4 H4 120.6 . . ?
C22 C9 C8 119.2(3) . . ?
C22 C9 C10 120.9(3) . . ?
C10 C9 C8 119.9(3) . . ?
C9 C22 C21 123.5(3) . . ?
C9 C22 C17 118.7(3) . . ?
C21 C22 C17 117.7(3) . . ?
C22 C21 H21 119.6 . . ?
C20 C21 C22 120.8(4) . . ?
C20 C21 H21 119.6 . . ?
C21 C20 H20 119.4 . . ?
C21 C20 C19 121.2(5) . . ?
C19 C20 H20 119.4 . . ?
C20 C19 H19 119.7 . . ?
C18 C19 C20 120.5(4) . . ?
C18 C19 H19 119.7 . . ?
C19 C18 H18 119.1 . . ?
C19 C18 C17 121.7(4) . . ?
C17 C18 H18 119.1 . . ?
C18 C17 C22 118.0(4) . . ?
C16 C17 C22 120.0(4) . . ?
C16 C17 C18 121.9(4) . . ?
C17 C16 H16 119.0 . . ?
C17 C16 C15 122.0(3) . . ?
C15 C16 H16 119.0 . . ?
C16 C15 C10 119.6(4) . . ?
C16 C15 C14 121.4(4) . . ?
C14 C15 C10 119.0(4) . . ?
C9 C10 C15 118.8(3) . . ?
C9 C10 C11 123.3(3) . . ?
C11 C10 C15 117.9(3) . . ?
C10 C11 H11 119.1 . . ?
C12 C11 C10 121.9(4) . . ?
C12 C11 H11 119.1 . . ?
C11 C12 H12 120.1 . . ?
C11 C12 C13 119.7(5) . . ?
C13 C12 H12 120.1 . . ?
C12 C13 H13 119.3 . . ?
C14 C13 C12 121.4(5) . . ?
C14 C13 H13 119.3 . . ?
C15 C14 H14 119.9 . . ?
C13 C14 C15 120.2(4) . . ?
C13 C14 H14 119.9 . . ?
N1 C25 C24 114.5(3) . . ?
N1 C25 C26 121.2(3) . . ?
C26 C25 C24 124.3(3) . . ?
N1 C29 H29 118.9 . . ?
N1 C29 C28 122.2(4) . . ?
C28 C29 H29 118.9 . . ?
C29 C28 H28 120.5 . . ?
C27 C28 C29 119.0(3) . . ?
C27 C28 H28 120.5 . . ?
C28 C27 H27 120.1 . . ?
C28 C27 C26 119.9(4) . . ?
C26 C27 H27 120.1 . . ?
C25 C26 H26 120.6 . . ?
C27 C26 C25 118.9(4) . . ?
C27 C26 H26 120.6 . . ?
N4 C30 H30 118.8 . . ?
N4 C30 C31 122.4(4) . . ?
C31 C30 H30 118.8 . . ?
C30 C31 H31 120.7 . . ?
C32 C31 C30 118.7(4) . . ?
C32 C31 H31 120.7 . . ?
C31 C32 H32 120.3 . . ?
C31 C32 C33 119.5(4) . . ?
C33 C32 H32 120.3 . . ?
C32 C33 H33 120.4 . . ?
C34 C33 C32 119.2(4) . . ?
C34 C33 H33 120.4 . . ?
N4 C34 C33 120.9(4) . . ?
N4 C34 C35 115.7(3) . . ?
C33 C34 C35 123.3(3) . . ?
N5 C35 C34 115.3(3) . . ?
N5 C35 C36 122.0(4) . . ?
C36 C35 C34 122.6(3) . . ?
N5 C42 C38 121.3(3) . . ?
N6 C42 N5 115.9(3) . . ?
N6 C42 C38 122.8(3) . . ?
C41 N6 C42 116.6(4) . . ?
N6 C41 H41 117.9 . . ?
N6 C41 C40 124.3(5) . . ?
C40 C41 H41 117.9 . . ?
C41 C40 H40 120.2 . . ?
C39 C40 C41 119.7(4) . . ?
C39 C40 H40 120.2 . . ?
C40 C39 H39 120.5 . . ?
C40 C39 C38 118.9(4) . . ?
C38 C39 H39 120.5 . . ?
C39 C38 C42 117.6(4) . . ?
C37 C38 C42 117.0(4) . . ?
C37 C38 C39 125.4(4) . . ?
C38 C37 H37 119.5 . . ?
C36 C37 C38 121.1(4) . . ?
C36 C37 H37 119.5 . . ?
C35 C36 H36 120.6 . . ?
C37 C36 C35 118.7(4) . . ?
C37 C36 H36 120.6 . . ?

loop_
_geom_bond_atom_site_label_1
_geom_bond_atom_site_label_2
_geom_bond_distance
_geom_bond_site_symmetry_2
_geom_bond_publ_flag
Cu1 N2 1.932(2) . ?
Cu1 N3 2.036(3) . ?
Cu1 N1 2.050(3) . ?
Cu1 N4 1.999(3) . ?
Cu1 N5 2.184(3) . ?
Cl1 O2 1.372(4) . ?
Cl1 O4 1.412(4) . ?
Cl1 O3 1.390(4) . ?
Cl1 O1 1.388(3) . ?
Cl2 O8 1.393(4) . ?
Cl2 O7 1.387(4) . ?
Cl2 O6 1.370(7) . ?
Cl2 O5 1.412(4) . ?
N2 C24 1.338(4) . ?
N2 C6 1.331(4) . ?
N3 C5 1.349(4) . ?
N3 C1 1.342(4) . ?
N1 C25 1.350(4) . ?
N1 C29 1.339(4) . ?
N4 C30 1.336(4) . ?
N4 C34 1.342(4) . ?
N5 C35 1.318(4) . ?
N5 C42 1.354(4) . ?
C24 C23 1.377(4) . ?
C24 C25 1.475(4) . ?
C23 H23 0.9300 . ?
C23 C8 1.395(4) . ?
C8 C7 1.402(4) . ?
C8 C9 1.484(4) . ?
C7 H7 0.9300 . ?
C7 C6 1.381(4) . ?
C6 C5 1.483(4) . ?
C5 C4 1.372(4) . ?
C1 H1 0.9300 . ?
C1 C2 1.379(5) . ?
C2 H2 0.9300 . ?
C2 C3 1.371(5) . ?
C3 H3 0.9300 . ?
C3 C4 1.398(5) . ?
C4 H4 0.9300 . ?
C9 C22 1.407(5) . ?
C9 C10 1.409(5) . ?
C22 C21 1.429(5) . ?
C22 C17 1.435(5) . ?
C21 H21 0.9300 . ?
C21 C20 1.358(6) . ?
C20 H20 0.9300 . ?
C20 C19 1.395(7) . ?
C19 H19 0.9300 . ?
C19 C18 1.331(7) . ?
C18 H18 0.9300 . ?
C18 C17 1.433(6) . ?
C17 C16 1.371(6) . ?
C16 H16 0.9300 . ?
C16 C15 1.382(6) . ?
C15 C10 1.436(5) . ?
C15 C14 1.430(6) . ?
C10 C11 1.416(6) . ?
C11 H11 0.9300 . ?
C11 C12 1.356(6) . ?
C12 H12 0.9300 . ?
C12 C13 1.415(8) . ?
C13 H13 0.9300 . ?
C13 C14 1.349(8) . ?
C14 H14 0.9300 . ?
C25 C26 1.388(5) . ?
C29 H29 0.9300 . ?
C29 C28 1.379(5) . ?
C28 H28 0.9300 . ?
C28 C27 1.361(6) . ?
C27 H27 0.9300 . ?
C27 C26 1.375(5) . ?
C26 H26 0.9300 . ?
C30 H30 0.9300 . ?
C30 C31 1.375(5) . ?
C31 H31 0.9300 . ?
C31 C32 1.364(6) . ?
C32 H32 0.9300 . ?
C32 C33 1.385(6) . ?
C33 H33 0.9300 . ?
C33 C34 1.382(5) . ?
C34 C35 1.490(5) . ?
C35 C36 1.414(5) . ?
C42 N6 1.354(5) . ?
C42 C38 1.418(5) . ?
N6 C41 1.316(5) . ?
C41 H41 0.9300 . ?
C41 C40 1.397(7) . ?
C40 H40 0.9300 . ?
C40 C39 1.342(7) . ?
C39 H39 0.9300 . ?
C39 C38 1.403(6) . ?
C38 C37 1.401(6) . ?
C37 H37 0.9300 . ?
C37 C36 1.344(7) . ?
C36 H36 0.9300 . ?

loop_
_geom_torsion_atom_site_label_1
_geom_torsion_atom_site_label_2
_geom_torsion_atom_site_label_3
_geom_torsion_atom_site_label_4
_geom_torsion
_geom_torsion_site_symmetry_1
_geom_torsion_site_symmetry_2
_geom_torsion_site_symmetry_3
_geom_torsion_site_symmetry_4
_geom_torsion_publ_flag
Cu1 N2 C24 C23 176.6(2) . . . . ?
Cu1 N2 C24 C25 -1.4(4) . . . . ?
Cu1 N2 C6 C7 -177.3(2) . . . . ?
Cu1 N2 C6 C5 2.7(3) . . . . ?
Cu1 N3 C5 C6 9.2(3) . . . . ?
Cu1 N3 C5 C4 -170.2(3) . . . . ?
Cu1 N3 C1 C2 167.2(3) . . . . ?
Cu1 N1 C25 C24 -5.1(4) . . . . ?
Cu1 N1 C25 C26 174.9(3) . . . . ?
Cu1 N1 C29 C28 -175.5(3) . . . . ?
Cu1 N4 C30 C31 172.8(3) . . . . ?
Cu1 N4 C34 C33 -171.2(3) . . . . ?
Cu1 N4 C34 C35 9.3(4) . . . . ?
Cu1 N5 C35 C34 4.8(4) . . . . ?
Cu1 N5 C35 C36 -172.3(3) . . . . ?
Cu1 N5 C42 N6 -10.2(4) . . . . ?
Cu1 N5 C42 C38 168.4(3) . . . . ?
N2 C24 C23 C8 -0.4(5) . . . . ?
N2 C24 C25 N1 4.3(4) . . . . ?
N2 C24 C25 C26 -175.7(3) . . . . ?
N2 C6 C5 N3 -7.9(4) . . . . ?
N2 C6 C5 C4 171.5(3) . . . . ?
N3 C5 C4 C3 1.3(5) . . . . ?
N3 C1 C2 C3 1.5(6) . . . . ?
N1 C25 C26 C27 2.2(6) . . . . ?
N1 C29 C28 C27 -0.3(7) . . . . ?
N4 C30 C31 C32 -1.2(6) . . . . ?
N4 C34 C35 N5 -9.3(4) . . . . ?
N4 C34 C35 C36 167.8(3) . . . . ?
N5 C35 C36 C37 3.0(6) . . . . ?
N5 C42 N6 C41 178.8(4) . . . . ?
N5 C42 C38 C39 -178.8(4) . . . . ?
N5 C42 C38 C37 1.7(5) . . . . ?
C24 N2 C6 C7 -0.2(5) . . . . ?
C24 N2 C6 C5 179.8(3) . . . . ?
C24 C23 C8 C7 1.9(5) . . . . ?
C24 C23 C8 C9 -176.5(3) . . . . ?
C24 C25 C26 C27 -177.8(4) . . . . ?
C23 C24 C25 N1 -173.6(3) . . . . ?
C23 C24 C25 C26 6.4(6) . . . . ?
C23 C8 C7 C6 -2.6(5) . . . . ?
C23 C8 C9 C22 66.8(4) . . . . ?
C23 C8 C9 C10 -113.7(4) . . . . ?
C8 C7 C6 N2 1.8(5) . . . . ?
C8 C7 C6 C5 -178.2(3) . . . . ?
C8 C9 C22 C21 2.2(5) . . . . ?
C8 C9 C22 C17 -179.9(3) . . . . ?
C8 C9 C10 C15 179.3(3) . . . . ?
C8 C9 C10 C11 1.0(5) . . . . ?
C7 C8 C9 C22 -111.6(4) . . . . ?
C7 C8 C9 C10 68.0(4) . . . . ?
C7 C6 C5 N3 172.1(3) . . . . ?
C7 C6 C5 C4 -8.5(5) . . . . ?
C6 N2 C24 C23 -0.5(5) . . . . ?
C6 N2 C24 C25 -178.5(3) . . . . ?
C6 C5 C4 C3 -178.0(3) . . . . ?
C5 N3 C1 C2 -0.9(5) . . . . ?
C1 N3 C5 C6 178.9(3) . . . . ?
C1 N3 C5 C4 -0.5(5) . . . . ?
C1 C2 C3 C4 -0.7(6) . . . . ?
C2 C3 C4 C5 -0.7(6) . . . . ?
C9 C8 C7 C6 175.8(3) . . . . ?
C9 C22 C21 C20 177.6(4) . . . . ?
C9 C22 C17 C18 -177.5(3) . . . . ?
C9 C22 C17 C16 0.4(5) . . . . ?
C9 C10 C11 C12 179.7(4) . . . . ?
C22 C9 C10 C15 -1.1(5) . . . . ?
C22 C9 C10 C11 -179.4(3) . . . . ?
C22 C21 C20 C19 0.5(6) . . . . ?
C22 C17 C16 C15 -0.9(6) . . . . ?
C21 C22 C17 C18 0.5(5) . . . . ?
C21 C22 C17 C16 178.5(3) . . . . ?
C21 C20 C19 C18 -0.8(7) . . . . ?
C20 C19 C18 C17 0.9(7) . . . . ?
C19 C18 C17 C22 -0.8(6) . . . . ?
C19 C18 C17 C16 -178.8(4) . . . . ?
C18 C17 C16 C15 177.0(4) . . . . ?
C17 C22 C21 C20 -0.4(5) . . . . ?
C17 C16 C15 C10 0.4(6) . . . . ?
C17 C16 C15 C14 -178.8(4) . . . . ?
C16 C15 C10 C9 0.6(5) . . . . ?
C16 C15 C10 C11 179.1(4) . . . . ?
C16 C15 C14 C13 179.4(5) . . . . ?
C15 C10 C11 C12 1.4(6) . . . . ?
C10 C9 C22 C21 -177.3(3) . . . . ?
C10 C9 C22 C17 0.6(5) . . . . ?
C10 C15 C14 C13 0.2(7) . . . . ?
C10 C11 C12 C13 0.6(8) . . . . ?
C11 C12 C13 C14 -2.2(9) . . . . ?
C12 C13 C14 C15 1.8(9) . . . . ?
C14 C15 C10 C9 179.9(4) . . . . ?
C14 C15 C10 C11 -1.7(5) . . . . ?
C25 N1 C29 C28 1.2(6) . . . . ?
C25 C24 C23 C8 177.4(3) . . . . ?
C29 N1 C25 C24 177.8(3) . . . . ?
C29 N1 C25 C26 -2.2(5) . . . . ?
C29 C28 C27 C26 0.3(7) . . . . ?
C28 C27 C26 C25 -1.3(7) . . . . ?
C30 N4 C34 C33 2.9(5) . . . . ?
C30 N4 C34 C35 -176.5(3) . . . . ?
C30 C31 C32 C33 1.5(7) . . . . ?
C31 C32 C33 C34 0.4(7) . . . . ?
C32 C33 C34 N4 -2.6(6) . . . . ?
C32 C33 C34 C35 176.8(4) . . . . ?
C33 C34 C35 N5 171.2(3) . . . . ?
C33 C34 C35 C36 -11.6(6) . . . . ?
C34 N4 C30 C31 -1.0(5) . . . . ?
C34 C35 C36 C37 -174.0(4) . . . . ?
C35 N5 C42 N6 -178.4(3) . . . . ?
C35 N5 C42 C38 0.2(5) . . . . ?
C42 N5 C35 C34 174.6(3) . . . . ?
C42 N5 C35 C36 -2.5(5) . . . . ?
C42 N6 C41 C40 -0.2(7) . . . . ?
C42 C38 C37 C36 -1.2(7) . . . . ?
N6 C42 C38 C39 -0.3(6) . . . . ?
N6 C42 C38 C37 -179.9(4) . . . . ?
N6 C41 C40 C39 0.1(8) . . . . ?
C41 C40 C39 C38 -0.2(7) . . . . ?
C40 C39 C38 C42 0.3(6) . . . . ?
C40 C39 C38 C37 179.7(5) . . . . ?
C39 C38 C37 C36 179.3(4) . . . . ?
C38 C42 N6 C41 0.3(6) . . . . ?
C38 C37 C36 C35 -1.0(7) . . . . ?
